data_7050819
loop_
_publ_author_name
'Lu, Wen-Jie'
'Zhang, Lin-Ping'
'Song, Hai-Bin'
'Wang, Quan-Ming'
'Mak, Thomas C. W.'

_publ_section_title
;
 Novel lanthanide(iii) coordination networks based on
 1,2-bis(4-pyridyl)ethane-N,N'-dioxide and
 trans-1,2-bis(4-pyridyl)ethene-N,N'-dioxide
;
_journal_issue 6
_journal_name_full 'New Journal of Chemistry'
_journal_page_first 775
_journal_page_last 781
_journal_paper_doi 10.1039/b111660f
_journal_volume 26
_journal_year 2002
_chemical_formula_sum 'C36 H38 Cl3 N6 O19 Yb'
_chemical_formula_weight 1138.12
_chemical_name_systematic ?
_space_group_IT_number 167
_symmetry_cell_setting hexagonal
_symmetry_Int_Tables_number 167
_symmetry_space_group_name_Hall '-R 3 2"c'
_symmetry_space_group_name_H-M 'R -3 c :H'
_atom_sites_solution_hydrogens geom
_atom_sites_solution_primary direct
_atom_sites_solution_secondary difmap
_audit_creation_method SHELXL-97
_cell_angle_alpha 90.00
_cell_angle_beta 90.00
_cell_angle_gamma 120.00
_cell_formula_units_Z 3
_cell_length_a 23.9937(11)
_cell_length_b 23.9937(11)
_cell_length_c 12.8101(8)
_cell_measurement_temperature 293(2)
_cell_volume 6386.7(6)
_computing_structure_refinement 'SHELXL-97 (Sheldrick, 1997)'
_computing_structure_solution 'SHELXS-97 (Sheldrick, 1990)'
_diffrn_ambient_temperature 293(2)
_diffrn_measured_fraction_theta_full 0.999
_diffrn_measured_fraction_theta_max 0.999
_diffrn_radiation_monochromator graphite
_diffrn_radiation_source 'fine-focus sealed tube'
_diffrn_radiation_type MoK\a
_diffrn_radiation_wavelength 0.71073
_diffrn_reflns_av_R_equivalents 0.0532
_diffrn_reflns_av_sigmaI/netI 0.0431
_diffrn_reflns_limit_h_max 31
_diffrn_reflns_limit_h_min -16
_diffrn_reflns_limit_k_max 24
_diffrn_reflns_limit_k_min -31
_diffrn_reflns_limit_l_max 15
_diffrn_reflns_limit_l_min -16
_diffrn_reflns_number 10675
_diffrn_reflns_theta_full 27.98
_diffrn_reflns_theta_max 27.98
_diffrn_reflns_theta_min 1.70
_exptl_absorpt_coefficient_mu 2.471
_exptl_absorpt_correction_T_max 1.000
_exptl_absorpt_correction_T_min 0.810
_exptl_absorpt_correction_type SADABS
_exptl_crystal_colour colorless
_exptl_crystal_density_diffrn 1.775
_exptl_crystal_density_method 'not measured'
_exptl_crystal_description prismatic
_exptl_crystal_F_000 3414
_exptl_crystal_size_max 0.36
_exptl_crystal_size_mid 0.20
_exptl_crystal_size_min 0.12
_refine_diff_density_max 0.800
_refine_diff_density_min -1.414
_refine_diff_density_rms 0.162
_refine_ls_extinction_method none
_refine_ls_goodness_of_fit_ref 1.056
_refine_ls_hydrogen_treatment mixed
_refine_ls_matrix_type full
_refine_ls_number_parameters 109
_refine_ls_number_reflns 1720
_refine_ls_number_restraints 10
_refine_ls_restrained_S_all 1.074
_refine_ls_R_factor_all 0.0889
_refine_ls_R_factor_gt 0.0549
_refine_ls_shift/su_max 0.000
_refine_ls_shift/su_mean 0.000
_refine_ls_structure_factor_coef Fsqd
_refine_ls_weighting_details 'calc w=1/[\s^2^(Fo^2^)+(0.1070P)^2^+36.6142P] where P=(Fo^2^+2Fc^2^)/3'
_refine_ls_weighting_scheme calc
_refine_ls_wR_factor_gt 0.1595
_refine_ls_wR_factor_ref 0.1863
_reflns_number_gt 1043
_reflns_number_total 1720
_reflns_threshold_expression >2sigma(I)
_cod_data_source_file b111660f.txt
_cod_data_source_block compound_2
_cod_depositor_comments
;
The following automatic conversions were performed:
'_symmetry_cell_setting' value 'Hexagonal' changed to 'hexagonal'
according to '/home/saulius/struct/CIF-dictionaries/cif_core.dic'
dictionary named 'cif_core.dic' version 2.4.1 from 2010-06-29.

Automatic conversion script
Id: cif_fix_enum 1527 2010-12-29 10:47:43Z saulius 
;
_cod_original_sg_symbol_H-M R-3c
_cod_database_code 7050819

loop_
_symmetry_equiv_pos_as_xyz
'x, y, z'
'-y, x-y, z'
'-x+y, -x, z'
'y, x, -z+1/2'
'x-y, -y, -z+1/2'
'-x, -x+y, -z+1/2'
'x+2/3, y+1/3, z+1/3'
'-y+2/3, x-y+1/3, z+1/3'
'-x+y+2/3, -x+1/3, z+1/3'
'y+2/3, x+1/3, -z+5/6'
'x-y+2/3, -y+1/3, -z+5/6'
'-x+2/3, -x+y+1/3, -z+5/6'
'x+1/3, y+2/3, z+2/3'
'-y+1/3, x-y+2/3, z+2/3'
'-x+y+1/3, -x+2/3, z+2/3'
'y+1/3, x+2/3, -z+7/6'
'x-y+1/3, -y+2/3, -z+7/6'
'-x+1/3, -x+y+2/3, -z+7/6'
'-x, -y, -z'
'y, -x+y, -z'
'x-y, x, -z'
'-y, -x, z-1/2'
'-x+y, y, z-1/2'
'x, x-y, z-1/2'
'-x+2/3, -y+1/3, -z+1/3'
'y+2/3, -x+y+1/3, -z+1/3'
'x-y+2/3, x+1/3, -z+1/3'
'-y+2/3, -x+1/3, z-1/6'
'-x+y+2/3, y+1/3, z-1/6'
'x+2/3, x-y+1/3, z-1/6'
'-x+1/3, -y+2/3, -z+2/3'
'y+1/3, -x+y+2/3, -z+2/3'
'x-y+1/3, x+2/3, -z+2/3'
'-y+1/3, -x+2/3, z+1/6'
'-x+y+1/3, y+2/3, z+1/6'
'x+1/3, x-y+2/3, z+1/6'

loop_
_atom_site_label
_atom_site_type_symbol
_atom_site_fract_x
_atom_site_fract_y
_atom_site_fract_z
_atom_site_U_iso_or_equiv
_atom_site_adp_type
_atom_site_occupancy
_atom_site_symmetry_multiplicity
_atom_site_calc_flag
_atom_site_refinement_flags
_atom_site_disorder_assembly
_atom_site_disorder_group
Yb1 Yb 0.3333 0.6667 0.4167 0.0414(3) Uani 1 6 d S . .
O1W O 0.3333 0.6667 0.1667 0.069(5) Uani 1 6 d S . .
O1 O 0.2808(2) 0.5822(3) 0.3133(6) 0.0571(16) Uani 1 1 d . . .
N1 N 0.2182(3) 0.5449(3) 0.2944(6) 0.0551(19) Uani 1 1 d . . .
C1 C 0.1928(4) 0.4808(4) 0.2911(11) 0.081(4) Uani 1 1 d . . .
H1A H 0.2191 0.4631 0.3029 0.097 Uiso 1 1 calc R . .
C2 C 0.1280(5) 0.4405(5) 0.2702(16) 0.129(7) Uani 1 1 d . . .
H2A H 0.1116 0.3963 0.2652 0.154 Uiso 1 1 calc R . .
C3 C 0.0865(5) 0.4657(5) 0.2566(18) 0.164(9) Uani 1 1 d D . .
C4 C 0.1165(4) 0.5326(5) 0.2661(14) 0.112(6) Uani 1 1 d . . .
H4A H 0.0908 0.5514 0.2619 0.135 Uiso 1 1 calc R . .
C5 C 0.1824(4) 0.5730(4) 0.2815(10) 0.070(3) Uani 1 1 d . . .
H5A H 0.2008 0.6175 0.2827 0.084 Uiso 1 1 calc R . .
C6 C 0.0215(5) 0.4289(8) 0.2027(7) 0.055(5) Uani 0.50 1 d PD . .
C7 C 0.0186(7) 0.4256(11) 0.2998(8) 0.120(12) Uani 0.50 1 d PD . .
Cl1 Cl 0.10008(15) 0.6667 0.4167 0.1018(17) Uani 1 2 d SD . .
O2 O 0.1454(7) 0.6810(6) 0.3414(14) 0.220(8) Uani 1 1 d D . .
O3 O 0.0481(5) 0.6132(9) 0.3850(15) 0.331(14) Uani 1 1 d D . .

loop_
_atom_site_aniso_label
_atom_site_aniso_U_11
_atom_site_aniso_U_22
_atom_site_aniso_U_33
_atom_site_aniso_U_23
_atom_site_aniso_U_13
_atom_site_aniso_U_12
Yb1 0.0217(3) 0.0217(3) 0.0809(6) 0.000 0.000 0.01084(15)
O1W 0.026(4) 0.026(4) 0.154(17) 0.000 0.000 0.013(2)
O1 0.023(2) 0.032(3) 0.108(5) -0.011(3) -0.009(3) 0.008(2)
N1 0.027(3) 0.034(3) 0.100(6) -0.012(3) -0.013(3) 0.011(3)
C1 0.035(4) 0.036(4) 0.168(12) -0.010(6) -0.014(5) 0.015(4)
C2 0.034(5) 0.032(5) 0.31(2) -0.030(8) -0.032(8) 0.005(4)
C3 0.034(5) 0.045(6) 0.41(3) -0.039(11) -0.046(10) 0.014(5)
C4 0.033(5) 0.057(7) 0.250(18) -0.027(9) -0.033(7) 0.025(5)
C5 0.034(4) 0.037(4) 0.139(10) -0.008(5) -0.018(5) 0.017(4)
C6 0.025(7) 0.054(10) 0.079(13) -0.014(9) -0.024(8) 0.014(7)
C7 0.09(2) 0.083(18) 0.16(3) -0.010(19) -0.09(2) 0.029(17)
Cl1 0.0511(13) 0.100(3) 0.170(5) 0.045(3) 0.0224(16) 0.0501(16)
O2 0.147(12) 0.146(12) 0.31(2) 0.017(13) 0.116(14) 0.030(10)
O3 0.043(6) 0.33(2) 0.50(4) -0.11(2) 0.016(12) 0.002(10)

loop_
_atom_type_symbol
_atom_type_description
_atom_type_scat_dispersion_real
_atom_type_scat_dispersion_imag
_atom_type_scat_source
C C 0.0033 0.0016 'International Tables Vol C Tables 4.2.6.8 and 6.1.1.4'
H H 0.0000 0.0000 'International Tables Vol C Tables 4.2.6.8 and 6.1.1.4'
N N 0.0061 0.0033 'International Tables Vol C Tables 4.2.6.8 and 6.1.1.4'
O O 0.0106 0.0060 'International Tables Vol C Tables 4.2.6.8 and 6.1.1.4'
Cl Cl 0.1484 0.1585 'International Tables Vol C Tables 4.2.6.8 and 6.1.1.4'
Yb Yb -0.3850 5.5486 'International Tables Vol C Tables 4.2.6.8 and 6.1.1.4'

loop_
_geom_angle_atom_site_label_1
_geom_angle_atom_site_label_2
_geom_angle_atom_site_label_3
_geom_angle
_geom_angle_site_symmetry_1
_geom_angle_site_symmetry_3
_geom_angle_publ_flag
O1 Yb1 O1 167.1(3) 12 3_565 ?
O1 Yb1 O1 101.7(3) 12 . ?
O1 Yb1 O1 87.9(3) 3_565 . ?
O1 Yb1 O1 84.0(3) 12 2_665 ?
O1 Yb1 O1 87.9(3) 3_565 2_665 ?
O1 Yb1 O1 87.9(3) . 2_665 ?
O1 Yb1 O1 87.9(3) 12 10_455 ?
O1 Yb1 O1 101.7(3) 3_565 10_455 ?
O1 Yb1 O1 84.0(3) . 10_455 ?
O1 Yb1 O1 167.2(3) 2_665 10_455 ?
O1 Yb1 O1 87.9(3) 12 11_565 ?
O1 Yb1 O1 84.0(3) 3_565 11_565 ?
O1 Yb1 O1 167.1(3) . 11_565 ?
O1 Yb1 O1 101.7(3) 2_665 11_565 ?
O1 Yb1 O1 87.9(3) 10_455 11_565 ?
N1 O1 Yb1 131.2(5) . . ?
O1 N1 C5 118.4(6) . . ?
O1 N1 C1 119.2(7) . . ?
C5 N1 C1 122.4(7) . . ?
N1 C1 C2 120.7(9) . . ?
C1 C2 C3 120.8(9) . . ?
C4 C3 C2 114.5(8) . . ?
C4 C3 C6 119.7(12) . . ?
C2 C3 C6 123.0(12) . . ?
C4 C3 C7 117.9(15) . . ?
C2 C3 C7 116.4(15) . . ?
C6 C3 C7 48.3(5) . . ?
C3 C4 C5 124.3(9) . . ?
N1 C5 C4 117.2(8) . . ?
C7 C6 C7 89.3(6) 6 . ?
C7 C6 C6 55.9(8) 6 6 ?
C7 C6 C6 33.7(8) . 6 ?
C7 C6 C3 155.1(9) 6 . ?
C7 C6 C3 65.9(6) . . ?
C6 C6 C3 99.3(10) 6 . ?
C6 C7 C6 90.5(6) 6 . ?
C6 C7 C7 56.7(8) 6 6 ?
C6 C7 C7 34.0(8) . 6 ?
C6 C7 C3 154.9(13) 6 . ?
C6 C7 C3 65.7(6) . . ?
C7 C7 C3 99.7(12) 6 . ?
O3 Cl1 O3 125.9(18) 11_565 . ?
O3 Cl1 O2 105.8(8) 11_565 11_565 ?
O3 Cl1 O2 109.9(9) . 11_565 ?
O3 Cl1 O2 109.9(9) 11_565 . ?
O3 Cl1 O2 105.8(8) . . ?
O2 Cl1 O2 95.5(18) 11_565 . ?

loop_
_geom_bond_atom_site_label_1
_geom_bond_atom_site_label_2
_geom_bond_distance
_geom_bond_site_symmetry_2
_geom_bond_publ_flag
Yb1 O1 2.213(6) 12 ?
Yb1 O1 2.213(6) 3_565 ?
Yb1 O1 2.213(6) . ?
Yb1 O1 2.213(6) 2_665 ?
Yb1 O1 2.213(6) 10_455 ?
Yb1 O1 2.213(6) 11_565 ?
O1 N1 1.330(7) . ?
N1 C5 1.339(10) . ?
N1 C1 1.344(10) . ?
C1 C2 1.387(12) . ?
C2 C3 1.410(16) . ?
C3 C4 1.396(15) . ?
C3 C6 1.522(9) . ?
C3 C7 1.524(10) . ?
C4 C5 1.396(12) . ?
C6 C7 0.835(16) 6 ?
C6 C7 1.246(13) . ?
C6 C6 1.506(10) 6 ?
C7 C6 0.835(16) 6 ?
C7 C7 1.492(10) 6 ?
Cl1 O3 1.329(12) 11_565 ?
Cl1 O3 1.329(12) . ?
Cl1 O2 1.363(11) 11_565 ?
Cl1 O2 1.363(11) . ?
